data_7247622
loop_
_publ_author_name
'Wood, Oskar G.'
'Jones, Leanne'
'Hawes, Chris S.'

_publ_section_title
;
 Supporting coordination through hydrogen bonding in lanthanide complexes
 of 7-azaindole-N-oxide
;
_journal_issue 45
_journal_name_full CrystEngComm
_journal_page_first 6371
_journal_page_last 6378
_journal_paper_doi 10.1039/D3CE00985H
_journal_volume 25
_journal_year 2023
_chemical_formula_moiety 'C7 H6 N2 O, 0.75(H2 O)'
_chemical_formula_sum 'C7 H7.5 N2 O1.75'
_chemical_formula_weight 147.65
_space_group_crystal_system monoclinic
_space_group_IT_number 14
_space_group_name_Hall '-P 2yn'
_space_group_name_H-M_alt 'P 1 21/n 1'
_atom_sites_solution_hydrogens mixed
_atom_sites_solution_primary dual
_audit_creation_date 2023-08-02
_audit_creation_method
;
Olex2 1.5
(compiled 2023.03.06 svn.rbb2c1857 for OlexSys, GUI svn.r6748)
;
_audit_update_record
;
2023-08-10 deposited with the CCDC.	2023-11-01 downloaded from the CCDC.
;
_cell_angle_alpha 90
_cell_angle_beta 94.0760(10)
_cell_angle_gamma 90
_cell_formula_units_Z 16
_cell_length_a 19.0792(8)
_cell_length_b 7.8359(4)
_cell_length_c 19.1930(9)
_cell_measurement_reflns_used 9905
_cell_measurement_temperature 150.00
_cell_measurement_theta_max 30.457
_cell_measurement_theta_min 2.809
_cell_volume 2862.1(2)
_computing_cell_refinement 'SAINT V8.40B (?, 2016)'
_computing_data_reduction 'SAINT V8.40B (?, 2016)'
_computing_molecular_graphics 'Olex2 1.5 (Dolomanov et al., 2009)'
_computing_publication_material 'Olex2 1.5 (Dolomanov et al., 2009)'
_computing_structure_refinement 'XL  (Sheldrick, 2008)'
_computing_structure_solution 'SHELXT 2014/5 (Sheldrick, 2014)'
_diffrn_ambient_temperature 150.00
_diffrn_measured_fraction_theta_full 0.998
_diffrn_measured_fraction_theta_max 0.998
_diffrn_measurement_device_type 'Bruker D8 Quest ECO'
_diffrn_measurement_method '\f and \w scans'
_diffrn_radiation_type MoK\a
_diffrn_radiation_wavelength 0.71073
_diffrn_reflns_av_R_equivalents 0.0618
_diffrn_reflns_av_unetI/netI 0.0396
_diffrn_reflns_Laue_measured_fraction_full 0.998
_diffrn_reflns_Laue_measured_fraction_max 0.998
_diffrn_reflns_limit_h_max 27
_diffrn_reflns_limit_h_min -27
_diffrn_reflns_limit_k_max 11
_diffrn_reflns_limit_k_min -11
_diffrn_reflns_limit_l_max 25
_diffrn_reflns_limit_l_min -27
_diffrn_reflns_number 59294
_diffrn_reflns_point_group_measured_fraction_full 0.998
_diffrn_reflns_point_group_measured_fraction_max 0.998
_diffrn_reflns_theta_full 25.242
_diffrn_reflns_theta_max 30.561
_diffrn_reflns_theta_min 2.809
_diffrn_source_current 20.0
_diffrn_source_power 1.0
_diffrn_source_voltage 50.0
_diffrn_standards_number 0
_exptl_absorpt_coefficient_mu 0.101
_exptl_absorpt_correction_T_max 0.7461
_exptl_absorpt_correction_T_min 0.6914
_exptl_absorpt_correction_type multi-scan
_exptl_absorpt_process_details
;
SADABS-2016/2 (Bruker,2016/2) was used for absorption correction.
wR2(int) was 0.0621 before and 0.0570 after correction.
The Ratio of minimum to maximum transmission is 0.9267.
The \l/2 correction factor is Not present.
;
_exptl_crystal_colour colourless
_exptl_crystal_colour_primary colourless
_exptl_crystal_density_diffrn 1.371
_exptl_crystal_description block
_exptl_crystal_F_000 1240
_exptl_crystal_size_max 0.4
_exptl_crystal_size_mid 0.24
_exptl_crystal_size_min 0.12
_refine_diff_density_max 0.275
_refine_diff_density_min -0.255
_refine_diff_density_rms 0.047
_refine_ls_extinction_method none
_refine_ls_goodness_of_fit_ref 1.042
_refine_ls_hydrogen_treatment mixed
_refine_ls_matrix_type full
_refine_ls_number_parameters 418
_refine_ls_number_reflns 8783
_refine_ls_number_restraints 10
_refine_ls_restrained_S_all 1.042
_refine_ls_R_factor_all 0.0821
_refine_ls_R_factor_gt 0.0501
_refine_ls_shift/su_max 0.001
_refine_ls_shift/su_mean 0.000
_refine_ls_structure_factor_coef Fsqd
_refine_ls_weighting_details 'w=1/[\s^2^(Fo^2^)+(0.0417P)^2^+0.9836P] where P=(Fo^2^+2Fc^2^)/3'
_refine_ls_weighting_scheme calc
_refine_ls_wR_factor_gt 0.1005
_refine_ls_wR_factor_ref 0.1131
_reflns_Friedel_coverage 0.000
_reflns_number_gt 6199
_reflns_number_total 8783
_reflns_threshold_expression 'I > 2\s(I)'
_cod_data_source_file d3ce00985h2.cif
_cod_data_source_block L-H2O
_cod_depositor_comments
;
Adding full bibliography for 7247622--7247628.cif.

2024-11-08
Z value and formula fixed to values more according to usual
chemical conventions.                 miguel
;
_cod_original_formula_sum 'C28 H30 N8 O7'
_cod_original_formula_weight 590.60
_cod_original_formula_moiety '4(C7 H6 N2 O), 3(H2 O)'
_cod_original_formula_units_Z 4
_cod_database_code 7247622
_shelx_shelxl_version_number 2018/3
_shelx_space_group_comment
;
The symmetry employed for this shelxl refinement is uniquely defined
by the following loop, which should always be used as a source of
symmetry information in preference to the above space-group names.
They are only intended as comments.
;
_shelx_estimated_absorpt_t_max 0.988
_shelx_estimated_absorpt_t_min 0.961
_olex2_refinement_description
;
1. Fixed Uiso
 At 1.2 times of:
  All C(H) groups
 At 1.5 times of:
  All N(H) groups, All O(H,H) groups
2. Restrained distances
 N3-H3 = N1-H1 = N5-H5A = N7-H7A
 0.88 with sigma of 0.02
 O7-H7B = O7-H7C = O6-H6B = O6-H6A = O5-H5B = O5-H5C
 0.87 with sigma of 0.02
3.a Aromatic/amide H refined with riding coordinates:
 C1(H1A), C2(H2), C5(H5), C6(H6), C7(H7), C8(H8), C9(H9), C12(H12), C13(H13),
 C14(H14), C15(H15), C16(H16), C19(H19), C20(H20), C21(H21), C22(H22), C23(H23),
  C26(H26), C27(H27), C28(H28)
;
_olex2_submission_special_instructions 'No special instructions were received'

loop_
_space_group_symop_operation_xyz
'x, y, z'
'-x+1/2, y+1/2, -z+1/2'
'-x, -y, -z'
'x-1/2, -y-1/2, z-1/2'

loop_
_atom_site_label
_atom_site_type_symbol
_atom_site_fract_x
_atom_site_fract_y
_atom_site_fract_z
_atom_site_U_iso_or_equiv
_atom_site_adp_type
_atom_site_occupancy
_atom_site_site_symmetry_order
_atom_site_calc_flag
_atom_site_refinement_flags_posn
_atom_site_refinement_flags_adp
_atom_site_refinement_flags_occupancy
_atom_site_disorder_assembly
_atom_site_disorder_group
O1 O 0.41181(5) 0.04159(13) 0.29149(5) 0.0284(2) Uani 1 1 d . . . . .
N1 N 0.55024(6) 0.16269(15) 0.29328(6) 0.0239(2) Uani 1 1 d D . . . .
H1 H 0.5523(9) 0.0528(19) 0.3078(9) 0.036 Uiso 1 1 d D U . . .
N2 N 0.42522(6) 0.20818(15) 0.28592(6) 0.0236(2) Uani 1 1 d . . . . .
C1 C 0.60751(8) 0.27061(19) 0.29161(7) 0.0276(3) Uani 1 1 d . . . . .
H1A H 0.655166 0.234741 0.296432 0.033 Uiso 1 1 calc R U . . .
C2 C 0.58623(8) 0.43460(19) 0.28213(8) 0.0297(3) Uani 1 1 d . . . . .
H2 H 0.615674 0.531470 0.278412 0.036 Uiso 1 1 calc R U . . .
C3 C 0.51125(8) 0.43422(18) 0.27881(7) 0.0254(3) Uani 1 1 d . . . . .
C4 C 0.49250(7) 0.26184(17) 0.28628(7) 0.0219(3) Uani 1 1 d . . . . .
C5 C 0.45741(8) 0.55529(19) 0.27122(8) 0.0311(3) Uani 1 1 d . . . . .
H5 H 0.467495 0.673046 0.265718 0.037 Uiso 1 1 calc R U . . .
C6 C 0.38912(8) 0.4977(2) 0.27199(8) 0.0327(3) Uani 1 1 d . . . . .
H6 H 0.351660 0.577684 0.267185 0.039 Uiso 1 1 calc R U . . .
C7 C 0.37383(8) 0.3261(2) 0.27960(8) 0.0291(3) Uani 1 1 d . . . . .
H7 H 0.326226 0.291050 0.280366 0.035 Uiso 1 1 calc R U . . .
O2 O 0.56967(5) 0.83468(13) 0.33353(5) 0.0288(2) Uani 1 1 d . . . . .
N3 N 0.45329(6) 0.87242(15) 0.41314(6) 0.0233(2) Uani 1 1 d D . . . .
H3 H 0.4435(9) 0.927(2) 0.3734(8) 0.035 Uiso 1 1 d D U . . .
N4 N 0.57126(6) 0.77701(14) 0.39903(6) 0.0236(2) Uani 1 1 d . . . . .
C8 C 0.40976(8) 0.86335(19) 0.46750(8) 0.0284(3) Uani 1 1 d . . . . .
H8 H 0.363630 0.909403 0.466343 0.034 Uiso 1 1 calc R U . . .
C9 C 0.44194(8) 0.77960(19) 0.52281(8) 0.0300(3) Uani 1 1 d . . . . .
H9 H 0.422530 0.756004 0.566006 0.036 Uiso 1 1 calc R U . . .
C10 C 0.51038(7) 0.73368(17) 0.50388(7) 0.0250(3) Uani 1 1 d . . . . .
C11 C 0.51388(7) 0.79512(16) 0.43544(7) 0.0218(3) Uani 1 1 d . . . . .
C12 C 0.56892(8) 0.64941(19) 0.53486(8) 0.0311(3) Uani 1 1 d . . . . .
H12 H 0.568616 0.604367 0.580793 0.037 Uiso 1 1 calc R U . . .
C13 C 0.62739(8) 0.63326(19) 0.49686(8) 0.0327(3) Uani 1 1 d . . . . .
H13 H 0.667996 0.577374 0.517288 0.039 Uiso 1 1 calc R U . . .
C14 C 0.62801(8) 0.69684(18) 0.42963(8) 0.0296(3) Uani 1 1 d . . . . .
H14 H 0.668938 0.683870 0.404687 0.036 Uiso 1 1 calc R U . . .
O3 O 0.83421(6) 0.64517(13) 0.44145(5) 0.0314(2) Uani 1 1 d . . . . .
N5 N 0.90550(7) 0.60018(15) 0.57285(6) 0.0263(3) Uani 1 1 d D . . . .
H5A H 0.8631(8) 0.555(2) 0.5743(9) 0.039 Uiso 1 1 d D U . . .
N6 N 0.90058(7) 0.69700(14) 0.45372(6) 0.0273(3) Uani 1 1 d . . . . .
C15 C 0.95660(8) 0.6048(2) 0.62740(8) 0.0321(3) Uani 1 1 d . . . . .
H15 H 0.951265 0.560735 0.672830 0.038 Uiso 1 1 calc R U . . .
C16 C 1.01558(8) 0.6814(2) 0.60695(9) 0.0352(3) Uani 1 1 d . . . . .
H16 H 1.057856 0.700386 0.635091 0.042 Uiso 1 1 calc R U . . .
C17 C 1.00237(8) 0.72783(18) 0.53552(8) 0.0302(3) Uani 1 1 d . . . . .
C18 C 0.93314(8) 0.67387(17) 0.51758(7) 0.0256(3) Uani 1 1 d . . . . .
C19 C 1.03825(9) 0.8101(2) 0.48425(9) 0.0366(4) Uani 1 1 d . . . . .
H19 H 1.084876 0.850416 0.493988 0.044 Uiso 1 1 calc R U . . .
C20 C 1.00412(9) 0.8311(2) 0.41910(9) 0.0383(4) Uani 1 1 d . . . . .
H20 H 1.028018 0.885440 0.383425 0.046 Uiso 1 1 calc R U . . .
C21 C 0.93609(9) 0.77514(19) 0.40437(8) 0.0345(3) Uani 1 1 d . . . . .
H21 H 0.913987 0.791813 0.358956 0.041 Uiso 1 1 calc R U . . .
O4 O 0.77545(5) 0.45251(13) 0.58788(5) 0.0272(2) Uani 1 1 d . . . . .
N7 N 0.78883(6) 0.31511(14) 0.45506(6) 0.0232(2) Uani 1 1 d D . . . .
H7A H 0.8017(9) 0.4253(18) 0.4540(9) 0.035 Uiso 1 1 d D U . . .
N8 N 0.77233(6) 0.28398(15) 0.57744(6) 0.0219(2) Uani 1 1 d . . . . .
C22 C 0.79226(8) 0.20081(18) 0.40055(7) 0.0268(3) Uani 1 1 d . . . . .
H22 H 0.799619 0.231596 0.353751 0.032 Uiso 1 1 calc R U . . .
C23 C 0.78366(8) 0.03828(18) 0.42316(7) 0.0271(3) Uani 1 1 d . . . . .
H23 H 0.783289 -0.062179 0.395422 0.033 Uiso 1 1 calc R U . . .
C24 C 0.77527(7) 0.04685(17) 0.49650(7) 0.0228(3) Uani 1 1 d . . . . .
C25 C 0.77862(7) 0.22209(17) 0.51257(7) 0.0202(2) Uani 1 1 d . . . . .
C26 C 0.76761(7) -0.06858(19) 0.55067(8) 0.0278(3) Uani 1 1 d . . . . .
H26 H 0.766888 -0.188191 0.542564 0.033 Uiso 1 1 calc R U . . .
C27 C 0.76111(8) -0.0024(2) 0.61658(8) 0.0312(3) Uani 1 1 d . . . . .
H27 H 0.755470 -0.078328 0.654376 0.037 Uiso 1 1 calc R U . . .
C28 C 0.76258(7) 0.1718(2) 0.62905(7) 0.0278(3) Uani 1 1 d . . . . .
H28 H 0.756612 0.212889 0.674821 0.033 Uiso 1 1 calc R U . . .
O5 O 0.68337(7) 0.85460(16) 0.25653(6) 0.0408(3) Uani 1 1 d D . . . .
H5B H 0.7149(10) 0.780(3) 0.2738(11) 0.061 Uiso 1 1 d D U . . .
H5C H 0.6478(10) 0.853(3) 0.2830(11) 0.061 Uiso 1 1 d D U . . .
O6 O 0.76567(6) 0.61408(16) 0.31502(6) 0.0378(3) Uani 1 1 d D . . . .
H6A H 0.7826(10) 0.534(2) 0.2893(10) 0.057 Uiso 1 1 d D U . . .
H6B H 0.7929(10) 0.626(3) 0.3533(9) 0.057 Uiso 1 1 d D U . . .
O7 O 0.78973(6) 0.59588(15) 0.72202(6) 0.0341(3) Uani 1 1 d D . . . .
H7B H 0.7856(10) 0.549(3) 0.6807(8) 0.051 Uiso 1 1 d D U . . .
H7C H 0.8275(9) 0.553(3) 0.7435(10) 0.051 Uiso 1 1 d D U . . .

loop_
_atom_site_aniso_label
_atom_site_aniso_U_11
_atom_site_aniso_U_22
_atom_site_aniso_U_33
_atom_site_aniso_U_23
_atom_site_aniso_U_13
_atom_site_aniso_U_12
O1 0.0280(5) 0.0244(5) 0.0318(5) 0.0053(4) -0.0057(4) -0.0068(4)
N1 0.0239(6) 0.0225(5) 0.0252(6) -0.0006(5) 0.0018(5) -0.0002(4)
N2 0.0237(6) 0.0261(6) 0.0203(5) 0.0009(4) -0.0030(4) -0.0021(4)
C1 0.0238(7) 0.0316(7) 0.0281(7) -0.0051(6) 0.0063(5) -0.0035(6)
C2 0.0301(8) 0.0277(7) 0.0320(7) -0.0041(6) 0.0067(6) -0.0070(6)
C3 0.0310(7) 0.0239(6) 0.0216(6) -0.0009(5) 0.0029(5) -0.0016(5)
C4 0.0238(6) 0.0236(6) 0.0182(6) -0.0010(5) 0.0006(5) -0.0006(5)
C5 0.0397(9) 0.0238(7) 0.0294(7) -0.0002(6) -0.0001(6) 0.0018(6)
C6 0.0334(8) 0.0321(8) 0.0315(8) -0.0005(6) -0.0055(6) 0.0087(6)
C7 0.0231(7) 0.0364(8) 0.0269(7) 0.0005(6) -0.0054(5) 0.0030(6)
O2 0.0318(5) 0.0277(5) 0.0278(5) 0.0065(4) 0.0078(4) 0.0038(4)
N3 0.0221(6) 0.0243(6) 0.0235(6) -0.0001(4) 0.0007(4) -0.0003(4)
N4 0.0248(6) 0.0193(5) 0.0265(6) 0.0008(4) 0.0014(4) -0.0014(4)
C8 0.0258(7) 0.0298(7) 0.0301(7) -0.0065(6) 0.0059(6) -0.0041(6)
C9 0.0354(8) 0.0309(7) 0.0242(7) -0.0035(6) 0.0057(6) -0.0069(6)
C10 0.0314(7) 0.0207(6) 0.0224(6) -0.0038(5) -0.0018(5) -0.0067(5)
C11 0.0232(6) 0.0179(6) 0.0242(6) -0.0020(5) 0.0002(5) -0.0032(5)
C12 0.0398(9) 0.0256(7) 0.0265(7) 0.0013(6) -0.0079(6) -0.0045(6)
C13 0.0322(8) 0.0244(7) 0.0396(8) 0.0006(6) -0.0100(6) 0.0003(6)
C14 0.0238(7) 0.0249(7) 0.0397(8) 0.0009(6) -0.0009(6) 0.0012(5)
O3 0.0404(6) 0.0235(5) 0.0294(5) 0.0008(4) -0.0030(4) -0.0044(4)
N5 0.0293(6) 0.0229(6) 0.0267(6) 0.0005(5) 0.0015(5) 0.0005(5)
N6 0.0365(7) 0.0171(5) 0.0284(6) -0.0022(4) 0.0041(5) 0.0011(5)
C15 0.0363(8) 0.0293(7) 0.0300(7) 0.0016(6) -0.0019(6) 0.0031(6)
C16 0.0305(8) 0.0343(8) 0.0402(9) 0.0011(7) -0.0027(7) 0.0020(6)
C17 0.0289(7) 0.0229(7) 0.0394(8) -0.0020(6) 0.0064(6) 0.0055(6)
C18 0.0329(7) 0.0160(6) 0.0284(7) -0.0019(5) 0.0059(6) 0.0033(5)
C19 0.0308(8) 0.0289(8) 0.0516(10) -0.0002(7) 0.0134(7) 0.0020(6)
C20 0.0462(10) 0.0284(8) 0.0427(9) 0.0017(7) 0.0208(8) 0.0024(7)
C21 0.0513(10) 0.0247(7) 0.0287(7) 0.0007(6) 0.0107(7) 0.0035(7)
O4 0.0333(6) 0.0241(5) 0.0242(5) -0.0058(4) 0.0018(4) -0.0013(4)
N7 0.0310(6) 0.0190(5) 0.0197(5) -0.0004(4) 0.0024(4) -0.0012(5)
N8 0.0209(5) 0.0243(6) 0.0202(5) -0.0015(4) 0.0000(4) -0.0021(4)
C22 0.0338(8) 0.0273(7) 0.0195(6) -0.0043(5) 0.0033(5) -0.0015(6)
C23 0.0323(8) 0.0229(6) 0.0263(7) -0.0057(5) 0.0032(6) -0.0005(6)
C24 0.0199(6) 0.0221(6) 0.0262(7) 0.0002(5) 0.0010(5) -0.0005(5)
C25 0.0188(6) 0.0226(6) 0.0193(6) 0.0008(5) 0.0011(5) 0.0004(5)
C26 0.0253(7) 0.0237(7) 0.0341(8) 0.0056(6) 0.0007(6) -0.0027(5)
C27 0.0290(8) 0.0349(8) 0.0292(7) 0.0113(6) -0.0002(6) -0.0045(6)
C28 0.0261(7) 0.0377(8) 0.0195(6) 0.0034(6) 0.0007(5) -0.0038(6)
O5 0.0447(7) 0.0439(7) 0.0362(6) 0.0151(5) 0.0187(5) 0.0141(5)
O6 0.0393(7) 0.0396(6) 0.0338(6) -0.0018(5) -0.0024(5) 0.0107(5)
O7 0.0327(6) 0.0448(7) 0.0241(5) -0.0085(5) -0.0026(4) 0.0157(5)

loop_
_atom_type_symbol
_atom_type_description
_atom_type_scat_dispersion_real
_atom_type_scat_dispersion_imag
_atom_type_scat_source
C C 0.0033 0.0016 'International Tables Vol C Tables 4.2.6.8 and 6.1.1.4'
H H 0.0000 0.0000 'International Tables Vol C Tables 4.2.6.8 and 6.1.1.4'
N N 0.0061 0.0033 'International Tables Vol C Tables 4.2.6.8 and 6.1.1.4'
O O 0.0106 0.0060 'International Tables Vol C Tables 4.2.6.8 and 6.1.1.4'

loop_
_geom_angle_atom_site_label_1
_geom_angle_atom_site_label_2
_geom_angle_atom_site_label_3
_geom_angle
_geom_angle_site_symmetry_1
_geom_angle_site_symmetry_3
_geom_angle_publ_flag
C1 N1 H1 124.8(11) . . ?
C4 N1 H1 126.7(11) . . ?
C4 N1 C1 106.66(12) . . ?
O1 N2 C4 119.43(11) . . ?
O1 N2 C7 122.37(12) . . ?
C7 N2 C4 118.20(12) . . ?
N1 C1 H1A 124.7 . . ?
C2 C1 N1 110.67(13) . . ?
C2 C1 H1A 124.7 . . ?
C1 C2 H2 126.5 . . ?
C1 C2 C3 107.07(13) . . ?
C3 C2 H2 126.5 . . ?
C4 C3 C2 104.99(12) . . ?
C5 C3 C2 136.86(14) . . ?
C5 C3 C4 118.15(13) . . ?
N1 C4 N2 126.25(12) . . ?
N1 C4 C3 110.60(12) . . ?
N2 C4 C3 123.15(12) . . ?
C3 C5 H5 121.2 . . ?
C6 C5 C3 117.66(14) . . ?
C6 C5 H5 121.2 . . ?
C5 C6 H6 119.2 . . ?
C5 C6 C7 121.62(14) . . ?
C7 C6 H6 119.2 . . ?
N2 C7 C6 121.20(14) . . ?
N2 C7 H7 119.4 . . ?
C6 C7 H7 119.4 . . ?
C8 N3 H3 125.2(11) . . ?
C11 N3 H3 128.0(11) . . ?
C11 N3 C8 106.58(12) . . ?
O2 N4 C11 119.22(11) . . ?
O2 N4 C14 122.11(12) . . ?
C11 N4 C14 118.66(12) . . ?
N3 C8 H8 124.7 . . ?
C9 C8 N3 110.66(13) . . ?
C9 C8 H8 124.7 . . ?
C8 C9 H9 126.4 . . ?
C8 C9 C10 107.11(13) . . ?
C10 C9 H9 126.4 . . ?
C11 C10 C9 104.89(12) . . ?
C12 C10 C9 136.99(14) . . ?
C12 C10 C11 118.12(13) . . ?
N3 C11 C10 110.75(12) . . ?
N4 C11 N3 126.36(12) . . ?
N4 C11 C10 122.90(12) . . ?
C10 C12 H12 121.0 . . ?
C13 C12 C10 118.09(14) . . ?
C13 C12 H12 121.0 . . ?
C12 C13 H13 119.3 . . ?
C12 C13 C14 121.33(14) . . ?
C14 C13 H13 119.3 . . ?
N4 C14 C13 120.90(14) . . ?
N4 C14 H14 119.6 . . ?
C13 C14 H14 119.6 . . ?
C15 N5 H5A 125.8(12) . . ?
C18 N5 H5A 127.2(12) . . ?
C18 N5 C15 106.93(13) . . ?
O3 N6 C18 119.36(12) . . ?
O3 N6 C21 122.09(13) . . ?
C18 N6 C21 118.54(13) . . ?
N5 C15 H15 124.8 . . ?
C16 C15 N5 110.35(14) . . ?
C16 C15 H15 124.8 . . ?
C15 C16 H16 126.3 . . ?
C15 C16 C17 107.32(14) . . ?
C17 C16 H16 126.3 . . ?
C18 C17 C16 104.95(13) . . ?
C19 C17 C16 137.30(15) . . ?
C19 C17 C18 117.74(15) . . ?
N5 C18 C17 110.44(13) . . ?
N6 C18 N5 126.39(13) . . ?
N6 C18 C17 123.17(13) . . ?
C17 C19 H19 120.9 . . ?
C20 C19 C17 118.10(15) . . ?
C20 C19 H19 120.9 . . ?
C19 C20 H20 119.2 . . ?
C19 C20 C21 121.66(15) . . ?
C21 C20 H20 119.2 . . ?
N6 C21 C20 120.80(15) . . ?
N6 C21 H21 119.6 . . ?
C20 C21 H21 119.6 . . ?
C22 N7 H7A 125.4(11) . . ?
C25 N7 H7A 126.4(11) . . ?
C25 N7 C22 106.66(11) . . ?
O4 N8 C25 119.17(11) . . ?
O4 N8 C28 122.79(11) . . ?
C28 N8 C25 118.03(12) . . ?
N7 C22 H22 124.7 . . ?
C23 C22 N7 110.62(12) . . ?
C23 C22 H22 124.7 . . ?
C22 C23 H23 126.4 . . ?
C22 C23 C24 107.15(12) . . ?
C24 C23 H23 126.4 . . ?
C25 C24 C23 104.78(12) . . ?
C26 C24 C23 136.81(13) . . ?
C26 C24 C25 118.37(13) . . ?
N7 C25 N8 126.05(12) . . ?
N7 C25 C24 110.79(11) . . ?
N8 C25 C24 123.16(12) . . ?
C24 C26 H26 121.3 . . ?
C27 C26 C24 117.44(14) . . ?
C27 C26 H26 121.3 . . ?
C26 C27 H27 119.1 . . ?
C26 C27 C28 121.73(13) . . ?
C28 C27 H27 119.1 . . ?
N8 C28 C27 121.20(13) . . ?
N8 C28 H28 119.4 . . ?
C27 C28 H28 119.4 . . ?
H5B O5 H5C 108(2) . . ?
H6A O6 H6B 109.2(19) . . ?
H7B O7 H7C 106.7(18) . . ?

loop_
_geom_bond_atom_site_label_1
_geom_bond_atom_site_label_2
_geom_bond_distance
_geom_bond_site_symmetry_2
_geom_bond_publ_flag
O1 N2 1.3360(15) . ?
N1 H1 0.906(14) . ?
N1 C1 1.3838(18) . ?
N1 C4 1.3469(17) . ?
N2 C4 1.3503(17) . ?
N2 C7 1.3466(18) . ?
C1 H1A 0.9500 . ?
C1 C2 1.356(2) . ?
C2 H2 0.9500 . ?
C2 C3 1.428(2) . ?
C3 C4 1.4073(19) . ?
C3 C5 1.398(2) . ?
C5 H5 0.9500 . ?
C5 C6 1.380(2) . ?
C6 H6 0.9500 . ?
C6 C7 1.386(2) . ?
C7 H7 0.9500 . ?
O2 N4 1.3342(15) . ?
N3 H3 0.882(13) . ?
N3 C8 1.3809(18) . ?
N3 C11 1.3476(17) . ?
N4 C11 1.3474(17) . ?
N4 C14 1.3496(18) . ?
C8 H8 0.9500 . ?
C8 C9 1.357(2) . ?
C9 H9 0.9500 . ?
C9 C10 1.426(2) . ?
C10 C11 1.4050(19) . ?
C10 C12 1.394(2) . ?
C12 H12 0.9500 . ?
C12 C13 1.381(2) . ?
C13 H13 0.9500 . ?
C13 C14 1.384(2) . ?
C14 H14 0.9500 . ?
O3 N6 1.3348(16) . ?
N5 H5A 0.886(14) . ?
N5 C15 1.3794(19) . ?
N5 C18 1.3477(18) . ?
N6 C18 1.3463(19) . ?
N6 C21 1.3499(19) . ?
C15 H15 0.9500 . ?
C15 C16 1.358(2) . ?
C16 H16 0.9500 . ?
C16 C17 1.423(2) . ?
C17 C18 1.406(2) . ?
C17 C19 1.396(2) . ?
C19 H19 0.9500 . ?
C19 C20 1.378(3) . ?
C20 H20 0.9500 . ?
C20 C21 1.380(2) . ?
C21 H21 0.9500 . ?
O4 N8 1.3364(15) . ?
N7 H7A 0.898(14) . ?
N7 C22 1.3824(17) . ?
N7 C25 1.3484(17) . ?
N8 C25 1.3495(17) . ?
N8 C28 1.3469(18) . ?
C22 H22 0.9500 . ?
C22 C23 1.359(2) . ?
C23 H23 0.9500 . ?
C23 C24 1.4296(19) . ?
C24 C25 1.4078(18) . ?
C24 C26 1.3936(19) . ?
C26 H26 0.9500 . ?
C26 C27 1.381(2) . ?
C27 H27 0.9500 . ?
C27 C28 1.386(2) . ?
C28 H28 0.9500 . ?
O5 H5B 0.887(15) . ?
O5 H5C 0.877(16) . ?
O6 H6A 0.873(15) . ?
O6 H6B 0.874(15) . ?
O7 H7B 0.871(15) . ?
O7 H7C 0.872(15) . ?

loop_
_geom_hbond_atom_site_label_D
_geom_hbond_atom_site_label_H
_geom_hbond_atom_site_label_A
_geom_hbond_distance_DH
_geom_hbond_distance_HA
_geom_hbond_distance_DA
_geom_hbond_angle_DHA
_geom_hbond_site_symmetry_A
_geom_hbond_publ_flag
N1 H1 O2 0.906(14) 1.803(14) 2.7018(15) 171.7(16) 1_545 yes
N3 H3 O1 0.882(13) 1.874(14) 2.7518(15) 173.4(16) 1_565 yes
N5 H5A O4 0.886(14) 1.890(14) 2.7714(16) 173.6(17) . yes
N7 H7A O3 0.898(14) 1.853(14) 2.7457(15) 172.4(16) . yes
O5 H5B O6 0.887(15) 1.773(16) 2.6510(16) 170(2) . yes
O5 H5C O2 0.877(16) 1.840(16) 2.7147(15) 175(2) . yes
O6 H6A O5 0.873(15) 1.805(16) 2.6750(17) 174(2) 2_645 yes
O6 H6B O3 0.874(15) 1.821(16) 2.6843(16) 169(2) . yes
O7 H7B O4 0.871(15) 1.934(15) 2.8044(14) 178(2) . yes
O7 H7C O1 0.872(15) 1.942(15) 2.8145(14) 180(2) 4_666 yes

loop_
_geom_torsion_atom_site_label_1
_geom_torsion_atom_site_label_2
_geom_torsion_atom_site_label_3
_geom_torsion_atom_site_label_4
_geom_torsion
_geom_torsion_site_symmetry_1
_geom_torsion_site_symmetry_2
_geom_torsion_site_symmetry_3
_geom_torsion_site_symmetry_4
_geom_torsion_publ_flag
O1 N2 C4 N1 -1.46(19) . . . . ?
O1 N2 C4 C3 178.25(12) . . . . ?
O1 N2 C7 C6 -178.21(13) . . . . ?
N1 C1 C2 C3 1.16(17) . . . . ?
C1 N1 C4 N2 -179.27(13) . . . . ?
C1 N1 C4 C3 0.99(15) . . . . ?
C1 C2 C3 C4 -0.52(16) . . . . ?
C1 C2 C3 C5 178.74(16) . . . . ?
C2 C3 C4 N1 -0.31(15) . . . . ?
C2 C3 C4 N2 179.95(12) . . . . ?
C2 C3 C5 C6 -178.80(16) . . . . ?
C3 C5 C6 C7 -0.4(2) . . . . ?
C4 N1 C1 C2 -1.35(16) . . . . ?
C4 N2 C7 C6 1.5(2) . . . . ?
C4 C3 C5 C6 0.4(2) . . . . ?
C5 C3 C4 N1 -179.73(12) . . . . ?
C5 C3 C4 N2 0.5(2) . . . . ?
C5 C6 C7 N2 -0.6(2) . . . . ?
C7 N2 C4 N1 178.83(13) . . . . ?
C7 N2 C4 C3 -1.47(19) . . . . ?
O2 N4 C11 N3 -2.2(2) . . . . ?
O2 N4 C11 C10 178.10(12) . . . . ?
O2 N4 C14 C13 -177.83(13) . . . . ?
N3 C8 C9 C10 0.81(17) . . . . ?
C8 N3 C11 N4 -179.18(13) . . . . ?
C8 N3 C11 C10 0.57(15) . . . . ?
C8 C9 C10 C11 -0.44(15) . . . . ?
C8 C9 C10 C12 179.73(16) . . . . ?
C9 C10 C11 N3 -0.09(15) . . . . ?
C9 C10 C11 N4 179.67(12) . . . . ?
C9 C10 C12 C13 -179.28(15) . . . . ?
C10 C12 C13 C14 -0.7(2) . . . . ?
C11 N3 C8 C9 -0.87(16) . . . . ?
C11 N4 C14 C13 0.4(2) . . . . ?
C11 C10 C12 C13 0.9(2) . . . . ?
C12 C10 C11 N3 179.78(12) . . . . ?
C12 C10 C11 N4 -0.5(2) . . . . ?
C12 C13 C14 N4 0.0(2) . . . . ?
C14 N4 C11 N3 179.50(13) . . . . ?
C14 N4 C11 C10 -0.22(19) . . . . ?
O3 N6 C18 N5 0.5(2) . . . . ?
O3 N6 C18 C17 -178.56(12) . . . . ?
O3 N6 C21 C20 178.40(13) . . . . ?
N5 C15 C16 C17 -0.36(18) . . . . ?
C15 N5 C18 N6 -179.39(13) . . . . ?
C15 N5 C18 C17 -0.20(16) . . . . ?
C15 C16 C17 C18 0.22(17) . . . . ?
C15 C16 C17 C19 178.66(17) . . . . ?
C16 C17 C18 N5 -0.01(16) . . . . ?
C16 C17 C18 N6 179.21(13) . . . . ?
C16 C17 C19 C20 -179.22(17) . . . . ?
C17 C19 C20 C21 0.8(2) . . . . ?
C18 N5 C15 C16 0.35(17) . . . . ?
C18 N6 C21 C20 -0.4(2) . . . . ?
C18 C17 C19 C20 -0.9(2) . . . . ?
C19 C17 C18 N5 -178.81(13) . . . . ?
C19 C17 C18 N6 0.4(2) . . . . ?
C19 C20 C21 N6 -0.2(2) . . . . ?
C21 N6 C18 N5 179.35(13) . . . . ?
C21 N6 C18 C17 0.3(2) . . . . ?
O4 N8 C25 N7 0.78(19) . . . . ?
O4 N8 C25 C24 -179.33(12) . . . . ?
O4 N8 C28 C27 -178.62(13) . . . . ?
N7 C22 C23 C24 -0.93(17) . . . . ?
C22 N7 C25 N8 179.92(13) . . . . ?
C22 N7 C25 C24 0.01(15) . . . . ?
C22 C23 C24 C25 0.89(16) . . . . ?
C22 C23 C24 C26 -176.67(16) . . . . ?
C23 C24 C25 N7 -0.56(15) . . . . ?
C23 C24 C25 N8 179.53(12) . . . . ?
C23 C24 C26 C27 179.71(15) . . . . ?
C24 C26 C27 C28 -0.5(2) . . . . ?
C25 N7 C22 C23 0.58(16) . . . . ?
C25 N8 C28 C27 1.9(2) . . . . ?
C25 C24 C26 C27 2.4(2) . . . . ?
C26 C24 C25 N7 177.54(12) . . . . ?
C26 C24 C25 N8 -2.4(2) . . . . ?
C26 C27 C28 N8 -1.8(2) . . . . ?
C28 N8 C25 N7 -179.71(13) . . . . ?
C28 N8 C25 C24 0.18(19) . . . . ?
